data_2006050
loop_
_publ_author_name
'Bennouna, A.'
'Mousser, A.'
'Gorfti, A.'
'Salmain, M.'
'Cabestaing, C.'
'Jaouen, G.'

_publ_section_title
;
 Tricarbonyl[3-(\h^5^-cyclopentadienylcarbonylamino)propionic
 acid]rhenium
;
_journal_issue 4
_journal_name_full 'Acta Crystallographica Section C'
_journal_page_first 447
_journal_page_last 449
_journal_paper_doi 10.1107/S0108270196014643
_journal_volume 53
_journal_year 1997
_chemical_formula_iupac '[Re (C9 H10 N1 O3) (C1 O1)3]'
_chemical_formula_moiety 'C12 H10 N O6 Re'
_chemical_formula_sum 'C12 H10 N O6 Re'
_chemical_formula_weight 450.42
_chemical_name_systematic
;
(3-(\h^5^-cyclopentadienylamido)propionic acid)(tricarbonyl)rhenium
;
_space_group_IT_number 14
_symmetry_cell_setting monoclinic
_symmetry_space_group_name_Hall '-P 2yab'
_symmetry_space_group_name_H-M 'P 1 21/a 1'
_cell_angle_alpha 90
_cell_angle_beta 95.57(1)
_cell_angle_gamma 90
_cell_formula_units_Z 4
_cell_length_a 8.058(1)
_cell_length_b 14.546(3)
_cell_length_c 12.247(2)
_cell_measurement_reflns_used 25
_cell_measurement_temperature 293
_cell_measurement_theta_max 18.0
_cell_measurement_theta_min 8.5
_cell_volume 1428.7(4)
_computing_cell_refinement 'CAD-4 Operations Manual'
_computing_data_collection 'CAD-4 Operations Manual (Enraf-Nonius, 1977)'
_computing_data_reduction 'SDP (B. A. Frenz & Associates, Inc., 1982)'
_computing_molecular_graphics 'ORTEPII (Johnson, 1976)'
_computing_structure_refinement SDP
_computing_structure_solution 'MULTAN11/82 (Main et al., 1982)'
_diffrn_ambient_temperature 293
_diffrn_measurement_device 'Enraf Nonius CAD-4'
_diffrn_measurement_method \w/2\q
_diffrn_radiation_type MoK\a
_diffrn_radiation_wavelength 0.71073
_diffrn_reflns_av_R_equivalents 0.049
_diffrn_reflns_limit_h_max 0
_diffrn_reflns_limit_h_min -10
_diffrn_reflns_limit_k_max 18
_diffrn_reflns_limit_k_min 0
_diffrn_reflns_limit_l_max 15
_diffrn_reflns_limit_l_min -15
_diffrn_reflns_number 3230
_diffrn_reflns_theta_max 26.32
_diffrn_standards_decay_% -3.2
_diffrn_standards_interval_time 60
_diffrn_standards_number 3
_exptl_absorpt_coefficient_mu 8.648
_exptl_absorpt_correction_T_max 0.115
_exptl_absorpt_correction_T_min 0.090
_exptl_absorpt_correction_type 'refined from \DF (Walker & Stuart, 1983)'
_exptl_crystal_colour colourless
_exptl_crystal_density_diffrn 2.094
_exptl_crystal_density_method 'not measured'
_exptl_crystal_description prism
_exptl_crystal_F_000 848
_exptl_crystal_size_max 0.35
_exptl_crystal_size_mid 0.30
_exptl_crystal_size_min 0.25
_refine_diff_density_max 0.724
_refine_ls_extinction_coef 4.584E-9
_refine_ls_extinction_method 'Zachariasen (1968)'
_refine_ls_goodness_of_fit_obs 0.972
_refine_ls_hydrogen_treatment 'H-atom coordinates refined'
_refine_ls_matrix_type full
_refine_ls_number_parameters 212
_refine_ls_number_reflns 1732
_refine_ls_R_factor_obs 0.030
_refine_ls_shift/esd_max 0.03
_refine_ls_structure_factor_coef F
_refine_ls_weighting_details 'w = 4F^2^/[\s^2^(I) + (0.04F^2^)^2^]'
_refine_ls_weighting_scheme calc
_refine_ls_wR_factor_obs 0.033
_reflns_number_observed 1732
_reflns_number_total 2888
_reflns_observed_criterion I>3\s(I)
_cod_data_source_file du1167.cif
_cod_data_source_block TOZ
_cod_depositor_comments
;
The following automatic conversions were performed:

'_refine_ls_weighting_scheme' value 'w = 4F^2^/[\s^2^(I) +
(0.04F^2^)^2^]' was changed to 'calc'. New tag
'_refine_ls_weighting_details' was created. The value of the new tag
was set to 'w = 4F^2^/[\s^2^(I) + (0.04F^2^)^2^]'.

Automatic conversion script
Id: cif_fix_values 3143 2015-03-26 13:38:13Z robertas 
;
_cod_original_cell_volume 1428.8(4)
_cod_original_sg_symbol_H-M 'P 21/a'
_cod_database_code 2006050

loop_
_symmetry_equiv_pos_as_xyz
x,y,z
-x+1/2,y+1/2,-z
-x,-y,-z
x+1/2,-y+1/2,z

loop_
_atom_site_aniso_label
_atom_site_aniso_U_11
_atom_site_aniso_U_12
_atom_site_aniso_U_13
_atom_site_aniso_U_22
_atom_site_aniso_U_23
_atom_site_aniso_U_33
_atom_site_aniso_type_symbol
Re 0.0317(1) -0.0012(2) 0.0075(1) 0.0447(2) 0.0017(2) 0.0406(1) Re
01 0.144(8) -0.005(7) -0.005(5) 0.136(8) 0.049(5) 0.073(5) O
02 0.128(7) -0.023(5) 0.006(5) 0.079(5) -0.031(5) 0.098(6) O
03 0.036(4) 0.012(6) 0.022(5) 0.19(1) 0.018(9) 0.176(9) O
04 0.034(3) 0.011(3) 0.012(3) 0.038(3) 0.003(3) 0.076(4) O
05 0.038(3) 0.013(3) -0.002(3) 0.088(5) -0.032(4) 0.087(5) O
06 0.046(3) -0.004(3) 0.014(3) 0.068(4) -0.024(4) 0.083(4) O
N 0.035(3) 0.005(3) 0.014(3) 0.034(3) 0.004(4) 0.051(3) N
C1 0.075(7) -0.012(6) -0.002(6) 0.085(8) 0.005(7) 0.064(7) C
C2 0.071(6) -0.013(6) 0.015(5) 0.064(7) -0.013(6) 0.066(6) C
C3 0.054(5) 0.008(6) -0.004(5) 0.074(7) 0.007(7) 0.077(7) C
C4 0.046(5) 0.007(4) 0.004(4) 0.038(5) -0.006(4) 0.049(5) C
C5 0.048(5) -0.009(4) 0.005(4) 0.038(5) -0.001(5) 0.062(6) C
C6 0.031(4) -0.014(4) 0.016(4) 0.074(6) 0.024(5) 0.072(6) C
C7 0.021(4) 0.000(4) 0.008(4) 0.050(5) -0.002(5) 0.072(6) C
C8 0.022(3) -0.004(3) 0.007(3) 0.031(4) -0.005(4) 0.049(4) C
C9 0.026(3) -0.003(4) -0.007(3) 0.043(4) -0.018(4) 0.044(4) C
C10 0.034(4) 0.003(4) 0.009(4) 0.044(5) 0.016(5) 0.062(5) C
C11 0.027(4) -0.003(4) 0.008(4) 0.041(5) -0.003(5) 0.077(6) C
C12 0.045(4) -0.000(4) 0.014(4) 0.029(4) 0.003(4) 0.055(5) C

loop_
_atom_site_label
_atom_site_fract_x
_atom_site_fract_y
_atom_site_fract_z
_atom_site_U_iso_or_equiv
_atom_site_thermal_displace_type
_atom_site_type_symbol
Re 0.32137(4) 0.06375(2) -0.34085(3) 3.060(6) Beq Re
O1 0.265(1) 0.1618(7) -0.5611(7) 9.4(3) Beq O
O2 0.300(1) -0.1263(6) -0.4467(7) 8.0(2) Beq O
O3 -0.0524(9) 0.0593(8) -0.3262(9) 10.5(3) Beq O
O4 0.5133(7) -0.1280(4) -0.1315(5) 3.9(1) Beq O
O5 -0.1701(7) -0.1655(5) -0.1544(6) 5.7(2) Beq O
O6 -0.0911(8) -0.0954(5) 0.0015(6) 5.1(2) Beq O
N 0.2976(7) -0.0622(5) -0.0569(5) 3.1(1) Beq N
C1 0.282(1) 0.1228(9) -0.4781(9) 5.9(3) Beq C
C2 0.304(1) -0.0523(8) -0.4084(9) 5.2(2) Beq C
C3 0.089(1) 0.0607(8) -0.3352(9) 5.4(2) Beq C
C4 0.383(1) 0.1149(6) -0.1648(7) 3.5(2) Beq C
C5 0.457(1) 0.1762(6) -0.2326(8) 3.9(2) Beq C
C6 0.576(1) 0.1285(7) -0.2857(8) 4.6(2) Beq C
C7 0.5799(9) 0.0373(6) -0.2513(8) 3.7(2) Beq C
C8 0.4582(9) 0.0276(6) -0.1751(7) 2.8(2) Beq C
C9 0.4256(8) -0.0597(6) -0.1196(6) 3.0(2) Beq C
C10 0.244(1) -0.1468(6) -0.0076(8) 3.7(2) Beq C
C11 0.1033(9) -0.1930(6) -0.0783(8) 3.8(2) Beq C
C12 -0.061(1) -0.1448(6) -0.0731(7) 3.3(2) Beq C
H1 0.29(1) 0.126(6) -0.134(7) 5.0 Beq H
H2 0.43(1) 0.243(6) -0.237(6) 5.0 Beq H
H3 0.631(9) 0.139(6) -0.327(7) 5.0 Beq H
H4 0.65(1) -0.010(6) -0.253(7) 5.0 Beq H
H5 0.23(1) -0.007(6) -0.057(7) 5.0 Beq H
H6 0.332(9) -0.177(6) 0.002(7) 5.0 Beq H
H7 0.21(1) -0.135(6) 0.068(7) 5.0 Beq H
H8 0.09(1) -0.265(6) -0.054(7) 5.0 Beq H
H9 0.112(9) -0.199(6) -0.163(6) 5.0 Beq H
H10 -0.26(1) -0.159(7) -0.147(7) 6.0 Beq H

loop_
_atom_type_symbol
_atom_type_scat_dispersion_real
_atom_type_scat_dispersion_imag
_atom_type_scat_source
C .002 .002 International_Tables_Vol_IV_Table_2.3.1
H 0 0 International_Tables_Vol_IV_Table_2.3.1
N .004 .003 International_Tables_Vol_IV_Table_2.3.1
O .008 .006 International_Tables_Vol_IV_Table_2.3.1
Re -1.598 7.232 International_Tables_Vol_IV_Table_2.3.1

loop_
_geom_angle_atom_site_label_1
_geom_angle_atom_site_label_2
_geom_angle_atom_site_label_3
_geom_angle
_geom_angle_publ_flag
C1 Re C2 91.0(5) yes
C1 Re C3 87.8(5) yes
C1 Re C4 133.9(4) ?
C1 Re C5 102.6(4) ?
C1 Re C6 98.2(4) ?
C1 Re C7 124.7(4) ?
C1 Re C8 157.6(4) yes
C2 Re C3 88.0(5) yes
C2 Re C4 135.0(4) ?
C2 Re C5 153.9(4) ?
C2 Re C6 121.5(4) ?
C2 Re C7 94.8(4) ?
C2 Re C8 101.2(4) yes
C3 Re C4 95.8(4) ?
C3 Re C6 149.5(4) ?
C3 Re C7 147.2(4) ?
C3 Re C8 111.1(4) yes
C4 Re C5 35.1(3) yes
C4 Re C6 58.8(3) ?
C4 Re C7 59.9(3) ?
C4 Re C8 36.1(3) yes
Re C8 C4 72.5(5) ?
Re C8 C7 72.4(5) ?
Re C8 C9 121.1(5) ?
C4 C8 C7 107.2(7) ?
C4 C8 C9 129.4(7) ?
C7 C8 C9 123.4(7) ?
C5 Re C6 35.2(3) yes
C5 Re C7 59.1(3) ?
C5 Re C8 59.4(3) ?
C6 Re C7 35.3(3) yes
C6 Re C8 59.4(3) ?
C7 Re C8 36.4(3) yes
Re C1 O1 176.0(10) yes
Re C2 O2 176.5(9) yes
Re C3 O3 177.00(10) yes
Re C4 C5 73.3(5) ?
Re C4 C8 71.4(5) ?
C5 C4 C8 108.2(8) ?
Re C5 C4 71.5(5) ?
Re C5 C6 71.8(5) ?
C4 C5 C6 108.1(8) ?
Re C6 C5 73.0(5) ?
Re C6 C7 72.1(5) ?
C5 C6 C7 109.4(8) ?
Re C7 C8 71.3(4) ?
C6 C7 C8 107.1(8) ?
C9 N C10 122.3(7) yes
O4 C9 N 121.6(8) yes
O4 C9 C8 120.5(7) yes
N C9 C8 117.8(7) yes
N C10 C11 111.9(7) yes
C10 C11 C12 112.5(7) yes
O5 C12 O6 123.5(8) yes
O5 C12 C11 113.1(7) yes
O6 C12 C11 123.4(7) yes
Cnt Re C1 126.5 yes
Cnt Re C2 124.4 yes
Cnt Re C3 127.1 yes

loop_
_geom_bond_atom_site_label_1
_geom_bond_site_symmetry_1
_geom_bond_atom_site_label_2
_geom_bond_site_symmetry_2
_geom_bond_distance
_geom_bond_publ_flag
Re . C1 . 1.89(1) yes
Re . C2 . 1.88(1) yes
Re . C3 . 1.88(1) yes
Re . C4 . 2.290(9) yes
Re . C5 . 2.313(9) yes
Re . C6 . 2.297(8) yes
Re . C7 . 2.291(8) yes
Re . C8 . 2.276(8) yes
Re . Cnt . 1.958 yes
O1 . C1 . 1.16(1) yes
O2 . C2 . 1.17(1) yes
O3 . C3 . 1.16(1) yes
O4 . C9 . 1.24(1) yes
O5 . C12 . 1.30(1) yes
O6 . C12 . 1.21(1) yes
N . C9 . 1.34(1) yes
N . C10 . 1.45(1) yes
C4 . C5 . 1.39(1) yes
C4 . C8 . 1.42(1) yes
C5 . C6 . 1.39(1) yes
C6 . C7 . 1.39(1) yes
C7 . C8 . 1.43(1) yes
C8 . C9 . 1.48(1) yes
C10 . C11 . 1.52(1) yes
C11 . C12 . 1.51(1) yes
H1 . C4 . 0.86(9) ?
H2 . C5 . 0.98(9) ?
H3 . C6 . 0.72(8) ?
H4 . C7 . 0.90(9) ?
H5 . N . 0.97(9) ?
H6 . C10 . 0.83(8) ?
H7 . C10 . 1.01(9) ?
H8 . C11 . 1.10(9) ?
H9 . C11 . 1.05(8) ?
H10 . O5 . 0.72(8) ?
